data_4087167
loop_
_publ_author_name
'Morgan, Matthew M.'
'Patrick, Evan A.'
'Rautiainen, J. Mikko'
'Tuononen, Heikki M.'
'Piers, Warren E.'
'Spasyuk, Denis M.'

_publ_section_title
;
 Zirconocene-Based Methods for the Preparation of BN-Indenes: Application
 to the Synthesis of
 1,5-Dibora-4a,8a-diaza-1,2,3,5,6,7-hexaaryl-4,8-dimethyl-s-indacenes
;
_journal_name_full Organometallics
_journal_paper_doi 10.1021/acs.organomet.7b00051
_journal_year 2017
_chemical_formula_moiety ' C29 H24 Cl N Zr'
_chemical_formula_sum 'C29 H24 Cl N Zr'
_chemical_formula_weight 513.16
_chemical_name_systematic
;
 ?
;
_space_group_crystal_system monoclinic
_space_group_IT_number 14
_space_group_name_Hall '-P 2ybc'
_space_group_name_H-M_alt 'P 1 21/c 1'
_symmetry_space_group_name_Hall '-P 2ybc'
_symmetry_space_group_name_H-M 'P 1 21/c 1'
_atom_sites_solution_hydrogens geom
_audit_creation_method SHELXL-2013
_cell_angle_alpha 90
_cell_angle_beta 104.290(4)
_cell_angle_gamma 90
_cell_formula_units_Z 4
_cell_length_a 14.7014(7)
_cell_length_b 20.2371(15)
_cell_length_c 7.7474(4)
_cell_measurement_reflns_used 4539
_cell_measurement_temperature 173(2)
_cell_measurement_theta_max 72.45
_cell_measurement_theta_min 35.81
_cell_volume 2233.6(2)
_computing_cell_refinement 'Bruker SAINT'
_computing_data_collection 'Bruker APEX2'
_computing_data_reduction 'Bruker SAINT'
_computing_molecular_graphics 'Bruker SHELXTL'
_computing_publication_material 'LinXTL v.  5.1.7'
_computing_structure_refinement 'SHELXL-2013 (Sheldrick 2013)'
_computing_structure_solution 'SHELXS-97 (Sheldrick 2008)'
_diffrn_ambient_temperature 173(2)
_diffrn_measured_fraction_theta_full 0.989
_diffrn_measured_fraction_theta_max 0.972
_diffrn_measurement_device_type 'Bruker APEX-II CCD'
_diffrn_measurement_method \w
_diffrn_radiation_type CuK\a
_diffrn_radiation_wavelength 1.54178
_diffrn_reflns_av_R_equivalents 0.0358
_diffrn_reflns_av_unetI/netI 0.0328
_diffrn_reflns_Laue_measured_fraction_full 0.989
_diffrn_reflns_Laue_measured_fraction_max 0.972
_diffrn_reflns_limit_h_max 17
_diffrn_reflns_limit_h_min -17
_diffrn_reflns_limit_k_max 25
_diffrn_reflns_limit_k_min -23
_diffrn_reflns_limit_l_max 9
_diffrn_reflns_limit_l_min -9
_diffrn_reflns_number 15564
_diffrn_reflns_point_group_measured_fraction_full 0.989
_diffrn_reflns_point_group_measured_fraction_max 0.972
_diffrn_reflns_theta_full 67.679
_diffrn_reflns_theta_max 72.564
_diffrn_reflns_theta_min 3.102
_exptl_absorpt_coefficient_mu 5.253
_exptl_absorpt_correction_T_max 0.725
_exptl_absorpt_correction_T_min 0.628
_exptl_absorpt_correction_type multi-scan
_exptl_absorpt_process_details 'Sadabs (Sheldrick, 1996)'
_exptl_crystal_colour Colourless
_exptl_crystal_density_diffrn 1.526
_exptl_crystal_density_method 'not measured'
_exptl_crystal_description block
_exptl_crystal_F_000 1048
_exptl_crystal_size_max 0.10
_exptl_crystal_size_mid 0.08
_exptl_crystal_size_min 0.06
_refine_diff_density_max 0.667
_refine_diff_density_min -0.631
_refine_diff_density_rms 0.105
_refine_ls_extinction_method none
_refine_ls_goodness_of_fit_ref 1.014
_refine_ls_hydrogen_treatment constr
_refine_ls_matrix_type full
_refine_ls_number_parameters 289
_refine_ls_number_reflns 4307
_refine_ls_number_restraints 0
_refine_ls_restrained_S_all 1.014
_refine_ls_R_factor_all 0.0422
_refine_ls_R_factor_gt 0.0370
_refine_ls_shift/su_max 0.001
_refine_ls_shift/su_mean 0.000
_refine_ls_structure_factor_coef Fsqd
_refine_ls_weighting_details 'w=1/[\s^2^(Fo^2^)+(0.0723P)^2^] where P=(Fo^2^+2Fc^2^)/3'
_refine_ls_weighting_scheme calc
_refine_ls_wR_factor_gt 0.0937
_refine_ls_wR_factor_ref 0.0976
_reflns_Friedel_coverage 0.000
_reflns_number_gt 3806
_reflns_number_total 4307
_reflns_threshold_expression 'I > 2\s(I)'
_cod_data_source_file om7b00051_si_002.cif
_cod_data_source_block MM1511
_cod_database_code 4087167
_shelx_space_group_comment
;
The symmetry employed for this shelxl refinement is uniquely defined
by the following loop, which should always be used as a source of
symmetry information in preference to the above space-group names.
They are only intended as comments.
;
_shelx_estimated_absorpt_t_min 0.622
_shelx_estimated_absorpt_t_max 0.743
_shelxl_version_number 2013-4

loop_
_space_group_symop_operation_xyz
'x, y, z'
'-x, y+1/2, -z+1/2'
'-x, -y, -z'
'x, -y-1/2, z-1/2'

loop_
_atom_site_label
_atom_site_type_symbol
_atom_site_fract_x
_atom_site_fract_y
_atom_site_fract_z
_atom_site_U_iso_or_equiv
_atom_site_adp_type
_atom_site_occupancy
_atom_site_site_symmetry_order
_atom_site_calc_flag
_atom_site_refinement_flags_posn
_atom_site_refinement_flags_adp
C1 C 0.25638(17) 0.48071(12) 0.1486(3) 0.0107(5) Uani 1 1 d . .
C2 C 0.17929(18) 0.47474(12) 0.2125(3) 0.0103(5) Uani 1 1 d . .
C3 C 0.12966(17) 0.53471(13) 0.2428(3) 0.0105(5) Uani 1 1 d . .
C4 C 0.05001(18) 0.53295(13) 0.3119(3) 0.0140(5) Uani 1 1 d . .
H4 H 0.0215 0.4918 0.3260 0.017 Uiso 1 1 calc R U
C5 C 0.0132(2) 0.59089(14) 0.3594(4) 0.0173(6) Uani 1 1 d . .
H5 H -0.0412 0.5903 0.4050 0.021 Uiso 1 1 calc R U
C6 C 0.0566(2) 0.64953(14) 0.3394(4) 0.0178(5) Uani 1 1 d . .
H6 H 0.0352 0.6899 0.3781 0.021 Uiso 1 1 calc R U
C7 C 0.1319(2) 0.64880(13) 0.2618(4) 0.0169(5) Uani 1 1 d . .
H7 H 0.1600 0.6898 0.2449 0.020 Uiso 1 1 calc R U
C8 C 0.14349(18) 0.41073(12) 0.2660(4) 0.0114(5) Uani 1 1 d . .
C9 C 0.06103(19) 0.38252(13) 0.1636(4) 0.0152(5) Uani 1 1 d . .
H9 H 0.0273 0.4043 0.0586 0.018 Uiso 1 1 calc R U
C10 C 0.0276(2) 0.32295(14) 0.2133(4) 0.0188(6) Uani 1 1 d . .
H10 H -0.0291 0.3047 0.1434 0.023 Uiso 1 1 calc R U
C11 C 0.0772(2) 0.29019(14) 0.3649(4) 0.0212(6) Uani 1 1 d . .
H11 H 0.0554 0.2490 0.3977 0.025 Uiso 1 1 calc R U
C12 C 0.1588(2) 0.31811(14) 0.4682(4) 0.0206(6) Uani 1 1 d . .
H12 H 0.1926 0.2960 0.5727 0.025 Uiso 1 1 calc R U
C13 C 0.19143(19) 0.37813(14) 0.4202(4) 0.0155(5) Uani 1 1 d . .
H13 H 0.2468 0.3971 0.4931 0.019 Uiso 1 1 calc R U
C14 C 0.30624(18) 0.41720(13) 0.1320(4) 0.0119(5) Uani 1 1 d . .
C15 C 0.27234(19) 0.37400(14) -0.0107(4) 0.0178(5) Uani 1 1 d . .
H15 H 0.2187 0.3863 -0.1013 0.021 Uiso 1 1 calc R U
C16 C 0.3152(2) 0.31363(14) -0.0230(4) 0.0201(6) Uani 1 1 d . .
H16 H 0.2913 0.2856 -0.1222 0.024 Uiso 1 1 calc R U
C17 C 0.3925(2) 0.29413(14) 0.1087(4) 0.0206(6) Uani 1 1 d . .
H17 H 0.4217 0.2528 0.1009 0.025 Uiso 1 1 calc R U
C18 C 0.42655(19) 0.33572(14) 0.2520(4) 0.0188(6) Uani 1 1 d . .
H18 H 0.4790 0.3226 0.3440 0.023 Uiso 1 1 calc R U
C19 C 0.38425(19) 0.39689(14) 0.2619(4) 0.0157(5) Uani 1 1 d . .
H19 H 0.4094 0.4253 0.3597 0.019 Uiso 1 1 calc R U
C20 C 0.1948(2) 0.58729(16) -0.2594(4) 0.0262(7) Uani 1 1 d . .
H20 H 0.1339 0.6062 -0.2809 0.031 Uiso 1 1 calc R U
C21 C 0.2780(3) 0.62098(16) -0.2662(4) 0.0290(7) Uani 1 1 d . .
H21 H 0.2830 0.6664 -0.2930 0.035 Uiso 1 1 calc R U
C22 C 0.3517(2) 0.57529(17) -0.2263(4) 0.0269(7) Uani 1 1 d . .
H22 H 0.4154 0.5843 -0.2237 0.032 Uiso 1 1 calc R U
C23 C 0.3155(2) 0.51390(14) -0.1909(4) 0.0205(6) Uani 1 1 d . .
H23 H 0.3506 0.4746 -0.1564 0.025 Uiso 1 1 calc R U
C24 C 0.2176(2) 0.52123(16) -0.2158(4) 0.0213(6) Uani 1 1 d . .
H24 H 0.1747 0.4873 -0.2048 0.026 Uiso 1 1 calc R U
C25 C 0.4284(2) 0.66194(17) 0.2175(5) 0.0364(9) Uani 1 1 d . .
H25 H 0.4287 0.7069 0.1825 0.044 Uiso 1 1 calc R U
C26 C 0.3854(2) 0.63707(17) 0.3480(4) 0.0294(7) Uani 1 1 d . .
H26 H 0.3514 0.6619 0.4153 0.035 Uiso 1 1 calc R U
C27 C 0.4022(2) 0.56852(16) 0.3599(4) 0.0221(6) Uani 1 1 d . .
H27 H 0.3825 0.5389 0.4387 0.027 Uiso 1 1 calc R U
C28 C 0.45321(19) 0.55147(16) 0.2343(4) 0.0234(6) Uani 1 1 d . .
H28 H 0.4726 0.5082 0.2118 0.028 Uiso 1 1 calc R U
C29 C 0.4704(2) 0.60981(19) 0.1482(5) 0.0307(7) Uani 1 1 d . .
H29 H 0.5045 0.6130 0.0590 0.037 Uiso 1 1 calc R U
Cl1 Cl 0.23522(5) 0.71035(3) 0.00741(9) 0.02046(16) Uani 1 1 d . .
N1 N 0.16774(16) 0.59321(11) 0.2090(3) 0.0115(4) Uani 1 1 d . .
Zr1 Zr 0.29512(2) 0.58843(2) 0.05722(3) 0.00956(10) Uani 1 1 d . .

loop_
_atom_site_aniso_label
_atom_site_aniso_U_11
_atom_site_aniso_U_22
_atom_site_aniso_U_33
_atom_site_aniso_U_23
_atom_site_aniso_U_13
_atom_site_aniso_U_12
C1 0.0094(11) 0.0096(12) 0.0122(11) 0.0022(9) 0.0008(9) -0.0010(9)
C2 0.0104(11) 0.0082(11) 0.0117(11) 0.0005(9) 0.0017(9) -0.0017(9)
C3 0.0111(11) 0.0093(12) 0.0092(11) 0.0005(9) -0.0013(9) 0.0004(9)
C4 0.0139(12) 0.0121(12) 0.0174(13) 0.0030(10) 0.0067(10) 0.0005(10)
C5 0.0158(13) 0.0189(14) 0.0185(14) 0.0032(10) 0.0068(11) 0.0038(10)
C6 0.0231(14) 0.0135(13) 0.0191(13) -0.0009(10) 0.0094(11) 0.0070(11)
C7 0.0247(14) 0.0086(12) 0.0177(13) -0.0001(9) 0.0061(11) -0.0003(11)
C8 0.0109(12) 0.0080(12) 0.0172(13) -0.0001(9) 0.0072(10) 0.0020(9)
C9 0.0146(12) 0.0131(13) 0.0168(12) 0.0014(10) 0.0021(10) 0.0006(10)
C10 0.0188(13) 0.0143(13) 0.0239(14) -0.0036(11) 0.0067(11) -0.0042(11)
C11 0.0318(16) 0.0096(12) 0.0274(15) 0.0026(10) 0.0171(13) -0.0017(11)
C12 0.0264(15) 0.0170(14) 0.0202(14) 0.0072(11) 0.0091(12) 0.0060(12)
C13 0.0146(12) 0.0158(13) 0.0168(13) -0.0005(10) 0.0049(10) 0.0013(10)
C14 0.0106(12) 0.0106(12) 0.0154(13) 0.0024(9) 0.0053(10) 0.0014(9)
C15 0.0160(12) 0.0145(13) 0.0212(14) -0.0011(10) 0.0014(11) 0.0014(11)
C16 0.0257(14) 0.0116(13) 0.0228(14) -0.0042(11) 0.0059(12) -0.0006(11)
C17 0.0200(14) 0.0123(13) 0.0313(15) 0.0020(11) 0.0096(12) 0.0043(11)
C18 0.0134(12) 0.0178(14) 0.0245(14) 0.0058(11) 0.0035(11) 0.0041(10)
C19 0.0142(12) 0.0169(13) 0.0162(13) -0.0002(10) 0.0040(10) -0.0008(10)
C20 0.0302(17) 0.0327(18) 0.0115(13) -0.0019(11) -0.0029(12) 0.0096(13)
C21 0.054(2) 0.0220(16) 0.0138(13) 0.0034(11) 0.0144(14) 0.0055(15)
C22 0.0346(18) 0.0283(17) 0.0251(16) -0.0006(12) 0.0214(14) -0.0038(14)
C23 0.0287(15) 0.0161(13) 0.0193(13) -0.0006(11) 0.0110(12) 0.0026(12)
C24 0.0228(14) 0.0274(16) 0.0122(12) -0.0069(11) 0.0010(11) -0.0027(12)
C25 0.0252(16) 0.0253(16) 0.047(2) 0.0101(15) -0.0143(15) -0.0201(14)
C26 0.0257(16) 0.0310(17) 0.0229(15) -0.0107(13) -0.0104(13) -0.0063(14)
C27 0.0167(13) 0.0297(16) 0.0142(13) 0.0030(11) -0.0072(11) -0.0084(12)
C28 0.0088(12) 0.0308(17) 0.0269(15) 0.0069(13) -0.0025(11) 0.0012(11)
C29 0.0113(13) 0.046(2) 0.0313(17) 0.0110(15) -0.0012(12) -0.0107(14)
Cl1 0.0310(4) 0.0112(3) 0.0214(3) 0.0031(2) 0.0109(3) 0.0011(3)
N1 0.0124(10) 0.0117(11) 0.0114(10) 0.0000(8) 0.0045(9) 0.0000(8)
Zr1 0.00883(14) 0.00966(14) 0.01016(14) 0.00059(7) 0.00230(9) -0.00194(7)

loop_
_atom_type_symbol
_atom_type_description
_atom_type_scat_dispersion_real
_atom_type_scat_dispersion_imag
_atom_type_scat_source
C C 0.0181 0.0091 'International Tables Vol C Tables 4.2.6.8 and 6.1.1.4'
H H 0.0000 0.0000 'International Tables Vol C Tables 4.2.6.8 and 6.1.1.4'
N N 0.0311 0.0180 'International Tables Vol C Tables 4.2.6.8 and 6.1.1.4'
Cl Cl 0.3639 0.7018 'International Tables Vol C Tables 4.2.6.8 and 6.1.1.4'
Zr Zr -0.1862 2.2449 'International Tables Vol C Tables 4.2.6.8 and 6.1.1.4'

loop_
_geom_angle_atom_site_label_1
_geom_angle_atom_site_label_2
_geom_angle_atom_site_label_3
_geom_angle
C2 C1 C14 115.3(2)
C2 C1 Zr1 118.09(18)
C14 C1 Zr1 126.54(17)
C1 C2 C3 118.8(2)
C1 C2 C8 124.4(2)
C3 C2 C8 116.8(2)
N1 C3 C4 121.1(2)
N1 C3 C2 116.4(2)
C4 C3 C2 122.4(2)
C5 C4 C3 120.0(2)
C5 C4 H4 120.0
C3 C4 H4 120.0
C6 C5 C4 118.7(3)
C6 C5 H5 120.6
C4 C5 H5 120.6
C5 C6 C7 118.9(3)
C5 C6 H6 120.6
C7 C6 H6 120.6
N1 C7 C6 123.7(3)
N1 C7 H7 118.1
C6 C7 H7 118.1
C13 C8 C9 118.5(2)
C13 C8 C2 120.6(2)
C9 C8 C2 120.8(2)
C10 C9 C8 120.9(3)
C10 C9 H9 119.6
C8 C9 H9 119.6
C11 C10 C9 120.0(3)
C11 C10 H10 120.0
C9 C10 H10 120.0
C12 C11 C10 119.5(3)
C12 C11 H11 120.3
C10 C11 H11 120.3
C11 C12 C13 120.5(3)
C11 C12 H12 119.7
C13 C12 H12 119.7
C12 C13 C8 120.5(3)
C12 C13 H13 119.7
C8 C13 H13 119.7
C19 C14 C15 117.2(2)
C19 C14 C1 121.7(2)
C15 C14 C1 121.0(2)
C16 C15 C14 121.6(3)
C16 C15 H15 119.2
C14 C15 H15 119.2
C17 C16 C15 120.3(3)
C17 C16 H16 119.9
C15 C16 H16 119.9
C16 C17 C18 119.1(3)
C16 C17 H17 120.4
C18 C17 H17 120.4
C17 C18 C19 120.3(3)
C17 C18 H18 119.8
C19 C18 H18 119.8
C14 C19 C18 121.5(3)
C14 C19 H19 119.3
C18 C19 H19 119.3
C24 C20 C21 108.2(3)
C24 C20 Zr1 74.17(17)
C21 C20 Zr1 74.28(18)
C24 C20 H20 125.9
C21 C20 H20 125.9
Zr1 C20 H20 117.6
C22 C21 C20 107.6(3)
C22 C21 Zr1 74.24(17)
C20 C21 Zr1 73.41(17)
C22 C21 H21 126.2
C20 C21 H21 126.2
Zr1 C21 H21 118.2
C21 C22 C23 108.5(3)
C21 C22 Zr1 73.84(17)
C23 C22 Zr1 72.78(16)
C21 C22 H22 125.7
C23 C22 H22 125.7
Zr1 C22 H22 119.5
C22 C23 C24 107.6(3)
C22 C23 Zr1 75.03(17)
C24 C23 Zr1 74.45(16)
C22 C23 H23 126.2
C24 C23 H23 126.2
Zr1 C23 H23 116.5
C20 C24 C23 107.9(3)
C20 C24 Zr1 73.78(17)
C23 C24 Zr1 73.09(16)
C20 C24 H24 126.0
C23 C24 H24 126.0
Zr1 C24 H24 119.0
C29 C25 C26 109.0(3)
C29 C25 Zr1 74.28(18)
C26 C25 Zr1 73.27(17)
C29 C25 H25 125.5
C26 C25 H25 125.5
Zr1 C25 H25 118.8
C27 C26 C25 107.2(3)
C27 C26 Zr1 73.63(16)
C25 C26 Zr1 74.25(18)
C27 C26 H26 126.4
C25 C26 H26 126.4
Zr1 C26 H26 117.8
C26 C27 C28 108.1(3)
C26 C27 Zr1 73.85(16)
C28 C27 Zr1 73.31(16)
C26 C27 H27 126.0
C28 C27 H27 126.0
Zr1 C27 H27 118.8
C29 C28 C27 108.1(3)
C29 C28 Zr1 74.99(17)
C27 C28 Zr1 74.04(16)
C29 C28 H28 126.0
C27 C28 H28 126.0
Zr1 C28 H28 117.0
C25 C29 C28 107.6(3)
C25 C29 Zr1 73.73(18)
C28 C29 Zr1 72.53(16)
C25 C29 H29 126.2
C28 C29 H29 126.2
Zr1 C29 H29 119.4
C7 N1 C3 117.2(2)
C7 N1 Zr1 125.55(18)
C3 N1 Zr1 117.23(16)
C1 Zr1 N1 68.23(8)
C1 Zr1 C28 79.81(9)
N1 Zr1 C28 117.74(9)
C1 Zr1 C27 73.69(9)
N1 Zr1 C27 86.28(9)
C28 Zr1 C27 32.65(10)
C1 Zr1 C26 101.66(10)
N1 Zr1 C26 81.44(10)
C28 Zr1 C26 54.06(11)
C27 Zr1 C26 32.52(11)
C1 Zr1 C23 76.30(9)
N1 Zr1 C23 129.79(9)
C28 Zr1 C23 88.28(11)
C27 Zr1 C23 116.80(10)
C26 Zr1 C23 141.42(11)
C1 Zr1 C25 126.89(10)
N1 Zr1 C25 109.44(11)
C28 Zr1 C25 53.46(11)
C27 Zr1 C25 53.50(11)
C26 Zr1 C25 32.49(12)
C23 Zr1 C25 120.22(12)
C1 Zr1 C20 98.83(10)
N1 Zr1 C20 97.73(10)
C28 Zr1 C20 140.20(11)
C27 Zr1 C20 169.63(11)
C26 Zr1 C20 157.48(11)
C23 Zr1 C20 53.53(10)
C25 Zr1 C20 132.59(11)
C1 Zr1 C29 111.81(10)
N1 Zr1 C29 134.89(10)
C28 Zr1 C29 32.48(11)
C27 Zr1 C29 53.75(10)
C26 Zr1 C29 53.78(12)
C23 Zr1 C29 90.56(12)
C25 Zr1 C29 31.99(13)
C20 Zr1 C29 125.43(12)
C1 Zr1 C24 70.66(9)
N1 Zr1 C24 100.50(9)
C28 Zr1 C24 117.53(11)
C27 Zr1 C24 137.84(10)
C26 Zr1 C24 170.32(11)
C23 Zr1 C24 32.46(10)
C25 Zr1 C24 149.25(12)
C20 Zr1 C24 32.05(10)
C29 Zr1 C24 122.69(11)
C1 Zr1 C21 123.52(10)
N1 Zr1 C21 124.20(10)
C28 Zr1 C21 118.05(11)
C27 Zr1 C21 147.99(11)
C26 Zr1 C21 133.09(12)
C23 Zr1 C21 53.45(10)
C25 Zr1 C21 102.00(12)
C20 Zr1 C21 32.32(12)
C29 Zr1 C21 94.37(12)
C24 Zr1 C21 53.29(11)
C1 Zr1 C22 108.11(10)
N1 Zr1 C22 150.47(10)
C28 Zr1 C22 89.14(11)
C27 Zr1 C22 121.69(11)
C26 Zr1 C22 126.92(12)
C23 Zr1 C22 32.19(10)
C25 Zr1 C22 96.12(13)
C20 Zr1 C22 53.08(11)
C29 Zr1 C22 74.43(12)
C24 Zr1 C22 53.14(10)
C21 Zr1 C22 31.92(11)

loop_
_geom_bond_atom_site_label_1
_geom_bond_atom_site_label_2
_geom_bond_distance
C1 C2 1.350(4)
C1 C14 1.501(3)
C1 Zr1 2.403(2)
C2 C3 1.465(3)
C2 C8 1.495(3)
C3 N1 1.362(3)
C3 C4 1.403(3)
C4 C5 1.379(4)
C4 H4 0.9500
C5 C6 1.374(4)
C5 H5 0.9500
C6 C7 1.385(4)
C6 H6 0.9500
C7 N1 1.348(3)
C7 H7 0.9500
C8 C13 1.395(4)
C8 C9 1.396(4)
C9 C10 1.391(4)
C9 H9 0.9500
C10 C11 1.389(4)
C10 H10 0.9500
C11 C12 1.387(5)
C11 H11 0.9500
C12 C13 1.390(4)
C12 H12 0.9500
C13 H13 0.9500
C14 C19 1.388(4)
C14 C15 1.401(4)
C15 C16 1.388(4)
C15 H15 0.9500
C16 C17 1.384(4)
C16 H16 0.9500
C17 C18 1.385(4)
C17 H17 0.9500
C18 C19 1.396(4)
C18 H18 0.9500
C19 H19 0.9500
C20 C24 1.399(4)
C20 C21 1.412(5)
C20 Zr1 2.531(3)
C20 H20 0.9500
C21 C22 1.400(5)
C21 Zr1 2.542(3)
C21 H21 0.9500
C22 C23 1.405(4)
C22 Zr1 2.548(3)
C22 H22 0.9500
C23 C24 1.413(4)
C23 Zr1 2.519(3)
C23 H23 0.9500
C24 Zr1 2.536(3)
C24 H24 0.9500
C25 C29 1.396(6)
C25 C26 1.411(5)
C25 Zr1 2.529(3)
C25 H25 0.9500
C26 C27 1.408(5)
C26 Zr1 2.516(3)
C26 H26 0.9500
C27 C28 1.410(4)
C27 Zr1 2.513(3)
C27 H27 0.9500
C28 C29 1.410(5)
C28 Zr1 2.504(3)
C28 H28 0.9500
C29 Zr1 2.535(3)
C29 H29 0.9500
Cl1 Zr1 2.6163(7)
N1 Zr1 2.447(2)
